data_4501494
loop_
_publ_author_name
'Su, Zhi'
'Fan, Jian'
'Okamura, Taka-aki'
'Chen, Man-Sheng'
'Chen, Shui-Sheng'
'Sun, Wei-Yin'
'Ueyama, Norikazu'

_publ_section_title
;
 Interpenetrating and Self-Penetrating Zinc(II) Complexes with Rigid
 Tripodal Imidazole-Containing Ligand and Benzenedicarboxylate
;
_journal_issue 4
_journal_name_full 'Crystal Growth &amp; Design'
_journal_page_first 1911
_journal_paper_doi 10.1021/cg100020t
_journal_volume 10
_journal_year 2010
_chemical_formula_moiety 'C19 H14 N6 O2 Zn, N O3, H2 O '
_chemical_formula_sum 'C19 H16 N7 O6 Zn'
_chemical_formula_weight 503.76
_chemical_name_systematic
; 
 ? 
;
_space_group_IT_number 61
_symmetry_cell_setting orthorhombic
_symmetry_space_group_name_Hall '-P 2ac 2ab'
_symmetry_space_group_name_H-M 'P b c a'
_atom_sites_solution_hydrogens geom
_atom_sites_solution_primary direct
_atom_sites_solution_secondary difmap
_audit_creation_method SHELXL-97
_cell_angle_alpha 90.00
_cell_angle_beta 90.00
_cell_angle_gamma 90.00
_cell_formula_units_Z 8
_cell_length_a 15.9995(18)
_cell_length_b 14.8698(16)
_cell_length_c 16.0733(18)
_cell_measurement_reflns_used 6744
_cell_measurement_temperature 293(2)
_cell_measurement_theta_max 27.98
_cell_measurement_theta_min 2.26
_cell_volume 3824.0(7)
_computing_cell_refinement 'Bruker SMART'
_computing_data_collection 'Bruker SMART'
_computing_data_reduction 'Bruker SAINT'
_computing_molecular_graphics 'Bruker SHELXTL'
_computing_publication_material 'Bruker SHELXTL'
_computing_structure_refinement 'SHELXL-97 (Sheldrick, 1997)'
_computing_structure_solution 'SHELXS-97 (Sheldrick, 1990)'
_diffrn_ambient_temperature 293(2)
_diffrn_measured_fraction_theta_full 1.000
_diffrn_measured_fraction_theta_max 1.000
_diffrn_measurement_device_type 'CCD area detector'
_diffrn_measurement_method 'phi and omega scans'
_diffrn_radiation_monochromator graphite
_diffrn_radiation_source 'fine-focus sealed tube'
_diffrn_radiation_type MoK\a
_diffrn_radiation_wavelength 0.71073
_diffrn_reflns_av_R_equivalents 0.1211
_diffrn_reflns_av_sigmaI/netI 0.0673
_diffrn_reflns_limit_h_max 19
_diffrn_reflns_limit_h_min -18
_diffrn_reflns_limit_k_max 16
_diffrn_reflns_limit_k_min -17
_diffrn_reflns_limit_l_max 19
_diffrn_reflns_limit_l_min -10
_diffrn_reflns_number 17850
_diffrn_reflns_theta_full 25.00
_diffrn_reflns_theta_max 25.00
_diffrn_reflns_theta_min 2.26
_exptl_absorpt_coefficient_mu 1.343
_exptl_absorpt_correction_T_max 0.891
_exptl_absorpt_correction_T_min 0.731
_exptl_absorpt_correction_type multi-scan
_exptl_absorpt_process_details 'sadabs, bruker(2000)'
_exptl_crystal_colour colorless
_exptl_crystal_density_diffrn 1.750
_exptl_crystal_density_method 'not measured'
_exptl_crystal_description platelet
_exptl_crystal_F_000 2056
_exptl_crystal_size_max 0.5
_exptl_crystal_size_mid 0.2
_exptl_crystal_size_min 0.08
_refine_diff_density_max 0.836
_refine_diff_density_min -0.386
_refine_diff_density_rms 0.088
_refine_ls_extinction_method none
_refine_ls_goodness_of_fit_ref 1.053
_refine_ls_hydrogen_treatment mixed
_refine_ls_matrix_type full
_refine_ls_number_parameters 304
_refine_ls_number_reflns 3362
_refine_ls_number_restraints 2
_refine_ls_restrained_S_all 1.053
_refine_ls_R_factor_all 0.0490
_refine_ls_R_factor_gt 0.0435
_refine_ls_shift/su_max 0.000
_refine_ls_shift/su_mean 0.000
_refine_ls_structure_factor_coef Fsqd
_refine_ls_weighting_details 'calc w=1/[\s^2^(Fo^2^)+(0.0561P)^2^+1.4768P] where P=(Fo^2^+2Fc^2^)/3'
_refine_ls_weighting_scheme calc
_refine_ls_wR_factor_gt 0.1088
_refine_ls_wR_factor_ref 0.1119
_reflns_number_gt 2940
_reflns_number_total 3362
_reflns_threshold_expression >2sigma(I)
_cod_data_source_file cg100020t_si_002.cif
_cod_data_source_block 6
_cod_depositor_comments
;
The following automatic conversions were performed:

'_symmetry_cell_setting' value 'Orthorhombic' changed to
'orthorhombic' according to
/home/saulius/struct/CIF-dictionaries/cif_core.dic dictionary named
'cif_core.dic' version 2.4.2 from 2011-04-26.

Automatic conversion script
Id: cif_fix_values 1715 2011-07-08 13:25:40Z adriana 
;
_cod_original_sg_symbol_H-M Pbca
_cod_database_code 4501494

loop_
_symmetry_equiv_pos_as_xyz
'x, y, z'
'-x+1/2, -y, z+1/2'
'-x, y+1/2, -z+1/2'
'x+1/2, -y+1/2, -z'
'-x, -y, -z'
'x-1/2, y, -z-1/2'
'x, -y-1/2, z-1/2'
'-x-1/2, y-1/2, z'

loop_
_atom_site_label
_atom_site_type_symbol
_atom_site_fract_x
_atom_site_fract_y
_atom_site_fract_z
_atom_site_U_iso_or_equiv
_atom_site_adp_type
_atom_site_occupancy
_atom_site_symmetry_multiplicity
_atom_site_calc_flag
_atom_site_refinement_flags
Zn1 Zn 0.173188(19) -0.08522(2) 0.28629(2) 0.01899(15) Uani 1 1 d .
C1 C 0.49416(16) 0.12346(19) 0.07839(18) 0.0201(6) Uani 1 1 d .
C2 C 0.56870(17) 0.15837(18) 0.10762(19) 0.0219(6) Uani 1 1 d .
H2A H 0.6099 0.1776 0.0709 0.026 Uiso 1 1 calc R
C3 C 0.58065(17) 0.16404(19) 0.19239(19) 0.0210(6) Uani 1 1 d .
C4 C 0.52233(17) 0.13222(19) 0.24874(18) 0.0220(6) Uani 1 1 d .
H4A H 0.5319 0.1344 0.3058 0.026 Uiso 1 1 calc R
C5 C 0.44919(18) 0.09699(19) 0.21663(18) 0.0213(7) Uani 1 1 d .
C6 C 0.43365(17) 0.09320(18) 0.13233(19) 0.0215(6) Uani 1 1 d .
H6A H 0.3833 0.0706 0.1124 0.026 Uiso 1 1 calc R
C7 C 0.5215(2) 0.1716(2) -0.0688(2) 0.0363(8) Uani 1 1 d .
H7A H 0.5676 0.2087 -0.0601 0.044 Uiso 1 1 calc R
C8 C 0.48281(19) 0.1562(2) -0.1408(2) 0.0334(8) Uani 1 1 d .
H8A H 0.4983 0.1809 -0.1916 0.040 Uiso 1 1 calc R
C9 C 0.41671(17) 0.07922(18) -0.04907(19) 0.0215(6) Uani 1 1 d .
H9A H 0.3783 0.0413 -0.0234 0.026 Uiso 1 1 calc R
C10 C 0.70327(19) 0.1801(2) 0.28951(18) 0.0247(7) Uani 1 1 d .
H10A H 0.6933 0.1319 0.3249 0.030 Uiso 1 1 calc R
C11 C 0.76695(18) 0.2389(2) 0.29372(18) 0.0253(7) Uani 1 1 d .
H11A H 0.8093 0.2379 0.3333 0.030 Uiso 1 1 calc R
C12 C 0.69211(17) 0.2787(2) 0.18877(19) 0.0226(6) Uani 1 1 d .
H12A H 0.6722 0.3094 0.1424 0.027 Uiso 1 1 calc R
C13 C 0.36297(19) 0.1019(2) 0.3480(2) 0.0280(7) Uani 1 1 d .
H13A H 0.3904 0.1474 0.3768 0.034 Uiso 1 1 calc R
C14 C 0.29376(19) 0.0581(2) 0.3722(2) 0.0284(7) Uani 1 1 d .
H14A H 0.2649 0.0682 0.4216 0.034 Uiso 1 1 calc R
C15 C 0.32883(18) 0.0029(2) 0.2535(2) 0.0257(7) Uani 1 1 d .
H15A H 0.3297 -0.0316 0.2052 0.031 Uiso 1 1 calc R
C16 C 0.03924(17) -0.0375(2) 0.06946(18) 0.0233(6) Uani 1 1 d .
C17 C -0.02867(19) -0.0794(2) 0.0327(2) 0.0289(7) Uani 1 1 d .
H17A H -0.0481 -0.1334 0.0545 0.035 Uiso 1 1 calc R
C18 C 0.06774(18) 0.0428(2) 0.03518(19) 0.0282(7) Uani 1 1 d .
H18A H 0.1136 0.0719 0.0585 0.034 Uiso 1 1 calc R
C19 C 0.07821(19) -0.0777(2) 0.1459(2) 0.0266(7) Uani 1 1 d .
N1 N 0.41663(14) 0.09869(16) -0.12909(16) 0.0228(6) Uani 1 1 d .
N2 N 0.47942(14) 0.12126(16) -0.00955(15) 0.0212(5) Uani 1 1 d .
N3 N 0.75989(14) 0.30069(16) 0.23061(15) 0.0223(5) Uani 1 1 d .
N4 N 0.65586(14) 0.20585(17) 0.22223(15) 0.0213(6) Uani 1 1 d .
N5 N 0.27208(14) -0.00417(16) 0.31253(15) 0.0237(6) Uani 1 1 d .
N6 N 0.38534(15) 0.06650(17) 0.27253(16) 0.0219(5) Uani 1 1 d .
N7 N 0.23797(19) 0.7173(2) 0.00828(19) 0.0437(8) Uani 1 1 d .
O1 O 0.14019(13) -0.03409(15) 0.17810(13) 0.0311(5) Uani 1 1 d .
O2 O 0.05177(15) -0.14823(15) 0.17528(14) 0.0400(6) Uani 1 1 d .
O3 O 0.24392(19) 0.6353(2) 0.0069(3) 0.1019(16) Uani 1 1 d .
O4 O 0.30274(18) 0.7618(2) 0.01433(19) 0.0692(9) Uani 1 1 d .
O5 O 0.16946(17) 0.7538(2) 0.0069(2) 0.0633(8) Uani 1 1 d .
O6 O 0.29035(18) 0.9397(2) 0.06696(19) 0.0516(7) Uani 1 1 d D
H1A H 0.2442(15) 0.956(3) 0.083(3) 0.077 Uiso 1 1 d D
H1B H 0.282(3) 0.8865(13) 0.054(3) 0.077 Uiso 1 1 d D

loop_
_atom_site_aniso_label
_atom_site_aniso_U_11
_atom_site_aniso_U_22
_atom_site_aniso_U_33
_atom_site_aniso_U_23
_atom_site_aniso_U_13
_atom_site_aniso_U_12
Zn1 0.0182(2) 0.0225(2) 0.0163(2) 0.00348(14) 0.00067(13) 0.00043(12)
C1 0.0222(14) 0.0222(15) 0.0158(15) -0.0005(12) -0.0023(11) 0.0009(11)
C2 0.0219(14) 0.0247(15) 0.0190(15) 0.0009(13) 0.0013(12) -0.0032(11)
C3 0.0196(14) 0.0191(14) 0.0243(16) 0.0000(13) -0.0033(12) -0.0026(11)
C4 0.0261(15) 0.0238(15) 0.0162(15) -0.0014(13) -0.0002(12) -0.0026(12)
C5 0.0219(15) 0.0221(15) 0.0200(16) 0.0006(12) 0.0028(12) -0.0004(12)
C6 0.0184(14) 0.0273(15) 0.0189(16) -0.0013(13) -0.0028(12) -0.0032(11)
C7 0.0323(17) 0.053(2) 0.0239(17) 0.0077(16) -0.0028(14) -0.0196(15)
C8 0.0344(17) 0.048(2) 0.0180(16) 0.0073(16) -0.0034(14) -0.0149(15)
C9 0.0211(15) 0.0229(15) 0.0206(16) 0.0004(13) -0.0004(12) -0.0022(11)
C10 0.0298(16) 0.0274(16) 0.0168(16) 0.0065(12) -0.0040(12) -0.0031(13)
C11 0.0279(15) 0.0299(16) 0.0180(15) 0.0004(13) -0.0053(12) -0.0004(13)
C12 0.0248(15) 0.0233(15) 0.0197(15) 0.0047(13) -0.0035(12) -0.0057(12)
C13 0.0319(17) 0.0318(16) 0.0202(16) -0.0062(14) -0.0014(14) -0.0072(13)
C14 0.0298(16) 0.0364(17) 0.0191(16) -0.0051(15) 0.0034(13) -0.0021(14)
C15 0.0263(16) 0.0287(16) 0.0221(17) -0.0043(14) 0.0002(12) -0.0072(12)
C16 0.0272(15) 0.0288(16) 0.0140(15) 0.0023(13) -0.0018(12) 0.0034(12)
C17 0.0331(17) 0.0284(17) 0.0251(18) 0.0083(14) -0.0031(14) -0.0060(13)
C18 0.0277(16) 0.0335(17) 0.0232(17) 0.0015(14) -0.0063(13) -0.0049(13)
C19 0.0273(16) 0.0336(18) 0.0187(17) 0.0001(14) 0.0005(13) 0.0061(13)
N1 0.0225(13) 0.0268(13) 0.0190(14) -0.0006(11) -0.0014(10) -0.0018(10)
N2 0.0206(12) 0.0281(13) 0.0150(13) 0.0000(11) -0.0025(10) -0.0033(10)
N3 0.0228(12) 0.0237(13) 0.0203(13) -0.0007(11) -0.0030(10) -0.0049(10)
N4 0.0185(12) 0.0273(14) 0.0181(13) -0.0028(11) -0.0014(10) -0.0042(10)
N5 0.0201(13) 0.0341(14) 0.0169(12) 0.0011(11) 0.0025(10) -0.0047(10)
N6 0.0208(12) 0.0266(13) 0.0182(13) -0.0003(11) 0.0028(10) -0.0055(10)
N7 0.0399(18) 0.060(2) 0.0309(16) 0.0007(16) -0.0002(14) -0.0175(16)
O1 0.0333(12) 0.0408(13) 0.0192(12) 0.0062(10) -0.0085(10) -0.0001(10)
O2 0.0543(15) 0.0394(13) 0.0262(13) 0.0131(12) -0.0087(11) -0.0061(11)
O3 0.064(2) 0.047(2) 0.195(5) -0.015(2) -0.040(2) 0.0000(15)
O4 0.0551(17) 0.100(2) 0.0527(19) -0.0119(18) 0.0115(14) -0.0453(17)
O5 0.0502(17) 0.065(2) 0.074(2) 0.0025(17) -0.0086(15) 0.0032(14)
O6 0.0512(16) 0.0589(17) 0.0448(18) -0.0066(16) -0.0018(14) -0.0063(15)

loop_
_atom_type_symbol
_atom_type_description
_atom_type_scat_dispersion_real
_atom_type_scat_dispersion_imag
_atom_type_scat_source
C C 0.0033 0.0016 'International Tables Vol C Tables 4.2.6.8 and 6.1.1.4'
H H 0.0000 0.0000 'International Tables Vol C Tables 4.2.6.8 and 6.1.1.4'
N N 0.0061 0.0033 'International Tables Vol C Tables 4.2.6.8 and 6.1.1.4'
O O 0.0106 0.0060 'International Tables Vol C Tables 4.2.6.8 and 6.1.1.4'
Zn Zn 0.2839 1.4301 'International Tables Vol C Tables 4.2.6.8 and 6.1.1.4'

loop_
_geom_angle_atom_site_label_1
_geom_angle_atom_site_label_2
_geom_angle_atom_site_label_3
_geom_angle
_geom_angle_site_symmetry_1
_geom_angle_site_symmetry_3
O1 Zn1 N1 116.67(9) . 2
O1 Zn1 N3 110.29(10) . 3_645
N1 Zn1 N3 112.93(10) 2 3_645
O1 Zn1 N5 99.37(9) . .
N1 Zn1 N5 118.70(10) 2 .
N3 Zn1 N5 96.49(10) 3_645 .
C6 C1 C2 121.0(3) . .
C6 C1 N2 119.9(2) . .
C2 C1 N2 119.0(2) . .
C3 C2 C1 118.6(3) . .
C3 C2 H2A 120.7 . .
C1 C2 H2A 120.7 . .
C2 C3 C4 122.2(3) . .
C2 C3 N4 118.2(3) . .
C4 C3 N4 119.6(3) . .
C5 C4 C3 117.1(3) . .
C5 C4 H4A 121.4 . .
C3 C4 H4A 121.4 . .
C6 C5 C4 122.4(3) . .
C6 C5 N6 118.3(3) . .
C4 C5 N6 119.3(3) . .
C1 C6 C5 118.6(3) . .
C1 C6 H6A 120.7 . .
C5 C6 H6A 120.7 . .
C8 C7 N2 106.1(3) . .
C8 C7 H7A 126.9 . .
N2 C7 H7A 126.9 . .
C7 C8 N1 110.3(3) . .
C7 C8 H8A 124.9 . .
N1 C8 H8A 124.9 . .
N1 C9 N2 111.1(3) . .
N1 C9 H9A 124.4 . .
N2 C9 H9A 124.4 . .
C11 C10 N4 106.1(3) . .
C11 C10 H10A 127.0 . .
N4 C10 H10A 127.0 . .
C10 C11 N3 109.6(3) . .
C10 C11 H11A 125.2 . .
N3 C11 H11A 125.2 . .
N3 C12 N4 110.6(3) . .
N3 C12 H12A 124.7 . .
N4 C12 H12A 124.7 . .
C14 C13 N6 106.6(3) . .
C14 C13 H13A 126.7 . .
N6 C13 H13A 126.7 . .
C13 C14 N5 109.4(3) . .
C13 C14 H14A 125.3 . .
N5 C14 H14A 125.3 . .
N5 C15 N6 110.8(3) . .
N5 C15 H15A 124.6 . .
N6 C15 H15A 124.6 . .
C17 C16 C18 118.3(3) . .
C17 C16 C19 119.7(3) . .
C18 C16 C19 122.0(3) . .
C18 C17 C16 121.3(3) 5 .
C18 C17 H17A 119.3 5 .
C16 C17 H17A 119.3 . .
C17 C18 C16 120.4(3) 5 .
C17 C18 H18A 119.8 5 .
C16 C18 H18A 119.8 . .
O2 C19 O1 122.7(3) . .
O2 C19 C16 120.9(3) . .
O1 C19 C16 116.5(3) . .
C9 N1 C8 105.6(2) . .
C9 N1 Zn1 130.2(2) . 2_554
C8 N1 Zn1 121.7(2) . 2_554
C9 N2 C7 106.8(3) . .
C9 N2 C1 126.9(2) . .
C7 N2 C1 125.8(2) . .
C12 N3 C11 106.2(2) . .
C12 N3 Zn1 125.1(2) . 3_655
C11 N3 Zn1 128.04(19) . 3_655
C12 N4 C10 107.5(2) . .
C12 N4 C3 125.3(2) . .
C10 N4 C3 127.2(3) . .
C15 N5 C14 106.0(2) . .
C15 N5 Zn1 115.7(2) . .
C14 N5 Zn1 137.6(2) . .
C15 N6 C13 107.2(2) . .
C15 N6 C5 124.0(3) . .
C13 N6 C5 128.3(3) . .
O3 N7 O5 120.8(3) . .
O3 N7 O4 118.1(4) . .
O5 N7 O4 121.1(4) . .
C19 O1 Zn1 111.42(19) . .
H1A O6 H1B 103(5) . .

loop_
_geom_bond_atom_site_label_1
_geom_bond_atom_site_label_2
_geom_bond_distance
_geom_bond_site_symmetry_2
Zn1 O1 1.970(2) .
Zn1 N1 1.989(2) 2
Zn1 N3 2.024(2) 3_645
Zn1 N5 2.033(2) .
C1 C6 1.375(4) .
C1 C2 1.383(4) .
C1 N2 1.433(4) .
C2 C3 1.378(4) .
C2 H2A 0.9300 .
C3 C4 1.384(4) .
C3 N4 1.437(3) .
C4 C5 1.382(4) .
C4 H4A 0.9300 .
C5 C6 1.379(4) .
C5 N6 1.434(4) .
C6 H6A 0.9300 .
C7 C8 1.332(4) .
C7 N2 1.387(4) .
C7 H7A 0.9300 .
C8 N1 1.374(4) .
C8 H8A 0.9300 .
C9 N1 1.318(4) .
C9 N2 1.342(4) .
C9 H9A 0.9300 .
C10 C11 1.344(4) .
C10 N4 1.375(4) .
C10 H10A 0.9300 .
C11 N3 1.373(4) .
C11 H11A 0.9300 .
C12 N3 1.317(4) .
C12 N4 1.341(4) .
C12 H12A 0.9300 .
C13 C14 1.343(4) .
C13 N6 1.370(4) .
C13 H13A 0.9300 .
C14 N5 1.378(4) .
C14 H14A 0.9300 .
C15 N5 1.318(4) .
C15 N6 1.344(4) .
C15 H15A 0.9300 .
C16 C17 1.385(4) .
C16 C18 1.392(4) .
C16 C19 1.502(4) .
C17 C18 1.369(4) 5
C17 H17A 0.9300 .
C18 C17 1.369(4) 5
C18 H18A 0.9300 .
C19 O2 1.225(4) .
C19 O1 1.294(4) .
N1 Zn1 1.989(2) 2_554
N3 Zn1 2.024(2) 3_655
N7 O3 1.223(4) .
N7 O5 1.223(4) .
N7 O4 1.233(4) .
O6 H1A 0.821(10) .
O6 H1B 0.829(10) .

loop_
_geom_torsion_atom_site_label_1
_geom_torsion_atom_site_label_2
_geom_torsion_atom_site_label_3
_geom_torsion_atom_site_label_4
_geom_torsion
_geom_torsion_site_symmetry_1
_geom_torsion_site_symmetry_4
C6 C1 C2 C3 -1.3(4) . .
N2 C1 C2 C3 177.0(3) . .
C1 C2 C3 C4 3.1(4) . .
C1 C2 C3 N4 -175.9(2) . .
C2 C3 C4 C5 -2.3(4) . .
N4 C3 C4 C5 176.6(2) . .
C3 C4 C5 C6 -0.1(4) . .
C3 C4 C5 N6 -177.5(3) . .
C2 C1 C6 C5 -1.0(4) . .
N2 C1 C6 C5 -179.3(3) . .
C4 C5 C6 C1 1.7(4) . .
N6 C5 C6 C1 179.1(3) . .
N2 C7 C8 N1 0.8(4) . .
N4 C10 C11 N3 0.2(3) . .
N6 C13 C14 N5 -0.4(4) . .
C18 C16 C17 C18 -0.6(5) . 5
C19 C16 C17 C18 177.5(3) . 5
C17 C16 C18 C17 0.6(5) . 5
C19 C16 C18 C17 -177.5(3) . 5
C17 C16 C19 O2 1.5(4) . .
C18 C16 C19 O2 179.5(3) . .
C17 C16 C19 O1 -178.5(3) . .
C18 C16 C19 O1 -0.4(4) . .
N2 C9 N1 C8 -0.1(3) . .
N2 C9 N1 Zn1 -162.22(19) . 2_554
C7 C8 N1 C9 -0.5(4) . .
C7 C8 N1 Zn1 163.5(3) . 2_554
N1 C9 N2 C7 0.6(3) . .
N1 C9 N2 C1 173.3(3) . .
C8 C7 N2 C9 -0.9(4) . .
C8 C7 N2 C1 -173.7(3) . .
C6 C1 N2 C9 -11.4(4) . .
C2 C1 N2 C9 170.2(3) . .
C6 C1 N2 C7 159.9(3) . .
C2 C1 N2 C7 -18.4(4) . .
N4 C12 N3 C11 -0.1(3) . .
N4 C12 N3 Zn1 -171.26(19) . 3_655
C10 C11 N3 C12 -0.1(3) . .
C10 C11 N3 Zn1 170.8(2) . 3_655
N3 C12 N4 C10 0.2(3) . .
N3 C12 N4 C3 179.7(3) . .
C11 C10 N4 C12 -0.2(3) . .
C11 C10 N4 C3 -179.7(3) . .
C2 C3 N4 C12 38.9(4) . .
C4 C3 N4 C12 -140.2(3) . .
C2 C3 N4 C10 -141.7(3) . .
C4 C3 N4 C10 39.3(4) . .
N6 C15 N5 C14 -0.1(3) . .
N6 C15 N5 Zn1 171.94(19) . .
C13 C14 N5 C15 0.3(4) . .
C13 C14 N5 Zn1 -169.1(2) . .
O1 Zn1 N5 C15 -51.6(2) . .
N1 Zn1 N5 C15 -179.1(2) 2 .
N3 Zn1 N5 C15 60.3(2) 3_645 .
O1 Zn1 N5 C14 117.1(3) . .
N1 Zn1 N5 C14 -10.5(3) 2 .
N3 Zn1 N5 C14 -131.1(3) 3_645 .
N5 C15 N6 C13 -0.1(4) . .
N5 C15 N6 C5 -172.6(3) . .
C14 C13 N6 C15 0.3(4) . .
C14 C13 N6 C5 172.4(3) . .
C6 C5 N6 C15 28.9(4) . .
C4 C5 N6 C15 -153.6(3) . .
C6 C5 N6 C13 -142.1(3) . .
C4 C5 N6 C13 35.4(4) . .
O2 C19 O1 Zn1 -8.4(4) . .
C16 C19 O1 Zn1 171.51(19) . .
N1 Zn1 O1 C19 -53.5(2) 2 .
N3 Zn1 O1 C19 77.1(2) 3_645 .
N5 Zn1 O1 C19 177.6(2) . .
